data_7127935
loop_
_publ_author_name
'Hierlmeier, Gabriele'
'Uttendorfer, Maria K.'
'Wolf, Robert'

_publ_section_title
;
 Di-<i>tert</i>-butyldiphosphatetrahedrane as a building block for
 phosphaalkenes and phosphirenes.
;
_journal_issue 19
_journal_name_full 'Chemical communications (Cambridge, England)'
_journal_page_first 2356
_journal_page_last 2359
_journal_paper_doi 10.1039/d0cc07103j
_journal_volume 57
_journal_year 2021
_chemical_formula_moiety 'C24 H42 N4 P2'
_chemical_formula_sum 'C24 H42 N4 P2'
_chemical_formula_weight 448.55
_space_group_crystal_system monoclinic
_space_group_IT_number 14
_space_group_name_Hall '-P 2ybc'
_space_group_name_H-M_alt 'P 1 21/c 1'
_atom_sites_solution_hydrogens geom
_atom_sites_solution_primary dual
_audit_creation_date 2020-04-16
_audit_creation_method
;
Olex2 1.2
(compiled 2018.05.29 svn.r3508 for OlexSys, GUI svn.r5506)
;
_audit_update_record
;
2020-10-23 deposited with the CCDC.	2020-12-09 downloaded from the CCDC.
;
_cell_angle_alpha 90
_cell_angle_beta 94.152(2)
_cell_angle_gamma 90
_cell_formula_units_Z 4
_cell_length_a 15.7329(4)
_cell_length_b 8.3859(2)
_cell_length_c 19.9061(4)
_cell_measurement_reflns_used 5413
_cell_measurement_temperature 290(13)
_cell_measurement_theta_max 73.7300
_cell_measurement_theta_min 4.3880
_cell_volume 2619.41(11)
_computing_cell_refinement 'CrysAlisPro 1.171.41.21a (Rigaku OD, 2019)'
_computing_data_collection 'CrysAlisPro 1.171.41.21a (Rigaku OD, 2019)'
_computing_data_reduction 'CrysAlisPro 1.171.41.21a (Rigaku OD, 2019)'
_computing_molecular_graphics 'Olex2 (Dolomanov et al., 2009)'
_computing_publication_material 'Olex2 (Dolomanov et al., 2009)'
_computing_structure_refinement 'ShelXL (Sheldrick, 2015)'
_computing_structure_solution 'ShelXT (Sheldrick, 2015)'
_diffrn_ambient_environment air
_diffrn_ambient_temperature 290(13)
_diffrn_detector 'CCD plate'
_diffrn_detector_area_resol_mean 5.1773
_diffrn_detector_type Atlas
_diffrn_measured_fraction_theta_full 0.999
_diffrn_measured_fraction_theta_max 0.973
_diffrn_measurement_details
;
List of Runs (angles in degrees, time in seconds):

  # Type    Start    End  Width  t~exp~   \w     \q     \k     \f   Frames
#--------------------------------------------------------------------------
  1  \w    -98.00  -2.00   1.00   10.00    --  -42.68 125.00 150.00   96
  2  \w    -22.00  18.00   1.00   10.00    --  -42.68  41.00 -37.00   40
  3  \w   -111.00 -20.00   1.00   10.00    --  -42.68 -57.00  30.00   91
  4  \w     83.00 146.00   1.00   40.00    --  106.63  30.00 150.00   63
  5  \w     37.00 138.00   1.00   40.00    --  106.63 -77.00  30.00  101
  6  \w     40.00  67.00   1.00   40.00    --  106.63 -30.00 120.00   27
  7  \w     32.00  67.00   1.00   40.00    --  106.63 -30.00 -60.00   35
  8  \w     32.00  57.00   1.00   40.00    --  106.63 -30.00 -30.00   25
  9  \w     43.00  69.00   1.00   40.00    --  106.63 -30.00  30.00   26
 10  \w     38.00  67.00   1.00   40.00    --  106.63 -30.00-120.00   29
 11  \w     35.00  65.00   1.00   40.00    --  106.63 -45.00 120.00   30
 12  \w    107.00 138.00   1.00   40.00    --  106.63  45.00 -90.00   31
 13  \w     32.00  59.00   1.00   40.00    --  106.63 -30.00 150.00   27
 14  \w     34.00  66.00   1.00   40.00    --  106.63 -30.00 -90.00   32
 15  \w     35.00  60.00   1.00   40.00    --  106.63 -45.00  30.00   25
 16  \w     98.00 155.00   1.00   40.00    --  106.63  45.00  60.00   57
;
_diffrn_measurement_device 'four-circle diffractometer'
_diffrn_measurement_device_type 'SuperNova, Single source at offset/far, Atlas'
_diffrn_measurement_method '\w scans'
_diffrn_orient_matrix_type 'CrysAlisPro convention (1999,Acta A55,543-557)'
_diffrn_orient_matrix_UB_11 0.0923622000
_diffrn_orient_matrix_UB_12 0.0359920000
_diffrn_orient_matrix_UB_13 -0.0162088000
_diffrn_orient_matrix_UB_21 0.0041814000
_diffrn_orient_matrix_UB_22 -0.1614949000
_diffrn_orient_matrix_UB_23 -0.0365626000
_diffrn_orient_matrix_UB_31 -0.0331151000
_diffrn_orient_matrix_UB_32 0.0797773000
_diffrn_orient_matrix_UB_33 -0.0664770000
_diffrn_radiation_monochromator mirror
_diffrn_radiation_probe x-ray
_diffrn_radiation_type CuK\a
_diffrn_radiation_wavelength 1.54184
_diffrn_reflns_av_R_equivalents 0.0246
_diffrn_reflns_av_unetI/netI 0.0273
_diffrn_reflns_Laue_measured_fraction_full 0.999
_diffrn_reflns_Laue_measured_fraction_max 0.973
_diffrn_reflns_limit_h_max 18
_diffrn_reflns_limit_h_min -19
_diffrn_reflns_limit_k_max 10
_diffrn_reflns_limit_k_min -10
_diffrn_reflns_limit_l_max 22
_diffrn_reflns_limit_l_min -24
_diffrn_reflns_number 11361
_diffrn_reflns_point_group_measured_fraction_full 0.999
_diffrn_reflns_point_group_measured_fraction_max 0.973
_diffrn_reflns_theta_full 67.684
_diffrn_reflns_theta_max 74.069
_diffrn_reflns_theta_min 4.454
_diffrn_source 'micro-focus sealed X-ray tube'
_diffrn_source_type 'SuperNova (Cu) X-ray Source'
_exptl_absorpt_coefficient_mu 1.624
_exptl_absorpt_correction_T_max 1.000
_exptl_absorpt_correction_T_min 0.666
_exptl_absorpt_correction_type gaussian
_exptl_absorpt_process_details
;
CrysAlisPro 1.171.41.21a (Rigaku Oxford Diffraction, 2019)
Numerical absorption correction based on gaussian integration over
			a multifaceted crystal model
Empirical absorption correction using spherical harmonics,
 implemented in SCALE3 ABSPACK scaling algorithm.
;
_exptl_crystal_colour 'clear yellow'
_exptl_crystal_colour_lustre clear
_exptl_crystal_colour_primary yellow
_exptl_crystal_density_diffrn 1.137
_exptl_crystal_description prism
_exptl_crystal_F_000 976
_exptl_crystal_size_max 0.207
_exptl_crystal_size_mid 0.112
_exptl_crystal_size_min 0.033
_refine_diff_density_max 0.210
_refine_diff_density_min -0.230
_refine_diff_density_rms 0.036
_refine_ls_extinction_method none
_refine_ls_goodness_of_fit_ref 1.024
_refine_ls_hydrogen_treatment constr
_refine_ls_matrix_type full
_refine_ls_number_parameters 285
_refine_ls_number_reflns 5186
_refine_ls_number_restraints 0
_refine_ls_restrained_S_all 1.024
_refine_ls_R_factor_all 0.0505
_refine_ls_R_factor_gt 0.0403
_refine_ls_shift/su_max 0.001
_refine_ls_shift/su_mean 0.000
_refine_ls_structure_factor_coef Fsqd
_refine_ls_weighting_details 'w=1/[\s^2^(Fo^2^)+(0.0610P)^2^+0.4562P] where P=(Fo^2^+2Fc^2^)/3'
_refine_ls_weighting_scheme calc
_refine_ls_wR_factor_gt 0.1067
_refine_ls_wR_factor_ref 0.1143
_reflns_Friedel_coverage 0.000
_reflns_number_gt 4273
_reflns_number_total 5186
_reflns_threshold_expression 'I > 2\s(I)'
_cod_data_source_file d0cc07103j2.cif
_cod_data_source_block gh436c_mp
_cod_depositor_comments 'Adding full bibliography for 7127930--7127935.cif.'
_cod_database_code 7127935
_shelx_shelxl_version_number 2014/7
_chemical_oxdiff_formula 'C24 H42 N4 P2'
_chemical_oxdiff_usercomment 'yellow prisms from C6D6 reaction mixture'
_shelx_space_group_comment
;
The symmetry employed for this shelxl refinement is uniquely defined
by the following loop, which should always be used as a source of
symmetry information in preference to the above space-group names.
They are only intended as comments.
;
_reflns_odcompleteness_completeness 99.96
_reflns_odcompleteness_iscentric 1
_reflns_odcompleteness_theta 66.97
_olex2_refinement_description
;
1. Fixed Uiso
 At 1.5 times of:
  All C(H,H,H) groups
2.a Idealised Me refined as rotating group:
 C23(H23A,H23B,H23C), C21(H21A,H21B,H21C), C11(H11A,H11B,H11C), C17(H17A,H17B,
 H17C), C10(H10A,H10B,H10C), C22(H22A,H22B,H22C), C18(H18A,H18B,H18C), C12(H12A,
 H12B,H12C), C00P(H00A,H00B,H00C), C15(H15A,H15B,H15C), C7(H7A,H7B,H7C), C6(H6A,
 H6B,H6C), C8(H8A,H8B,H8C), C16(H16A,H16B,H16C)
;
_olex2_submission_special_instructions 'No special instructions were received'
_oxdiff_exptl_absorpt_empirical_details
;
Empirical correction (ABSPACK) includes:
- Absorption correction using spherical harmonics
- Frame scaling
;
_oxdiff_exptl_absorpt_empirical_full_max 1.349
_oxdiff_exptl_absorpt_empirical_full_min 0.835

loop_
_space_group_symop_operation_xyz
'x, y, z'
'-x, y+1/2, -z+1/2'
'-x, -y, -z'
'x, -y-1/2, z-1/2'

loop_
_atom_site_label
_atom_site_type_symbol
_atom_site_fract_x
_atom_site_fract_y
_atom_site_fract_z
_atom_site_U_iso_or_equiv
_atom_site_adp_type
_atom_site_occupancy
_atom_site_site_symmetry_order
_atom_site_calc_flag
_atom_site_refinement_flags_posn
_atom_site_refinement_flags_adp
_atom_site_refinement_flags_occupancy
_atom_site_disorder_assembly
_atom_site_disorder_group
P2 P 0.31060(3) 0.29906(5) 0.17263(2) 0.04601(13) Uani 1 1 d . . . . .
P1 P 0.21736(3) 0.31675(6) 0.37902(2) 0.05118(14) Uani 1 1 d . . . . .
N3 N 0.32989(9) 0.62624(16) 0.12783(7) 0.0449(3) Uani 1 1 d . . . . .
N4 N 0.36183(10) 0.43913(16) 0.05907(7) 0.0457(3) Uani 1 1 d . . . . .
N2 N 0.15982(10) 0.63858(18) 0.40351(8) 0.0500(3) Uani 1 1 d . . . . .
N1 N 0.14032(9) 0.46448(18) 0.48118(7) 0.0464(3) Uani 1 1 d . . . . .
C4 C 0.33616(10) 0.46375(19) 0.12261(8) 0.0410(3) Uani 1 1 d . . . . .
C19 C 0.34998(12) 0.6995(2) 0.06768(9) 0.0487(4) Uani 1 1 d . . . . .
C3 C 0.16973(10) 0.4800(2) 0.41806(8) 0.0431(3) Uani 1 1 d . . . . .
C2 C 0.29926(10) 0.37161(18) 0.25999(8) 0.0394(3) Uani 1 1 d . . . . .
C1 C 0.22250(11) 0.36211(19) 0.28775(8) 0.0416(3) Uani 1 1 d . . . . .
C20 C 0.36897(12) 0.5831(2) 0.02497(9) 0.0493(4) Uani 1 1 d . . . . .
C9 C 0.38736(11) 0.3944(2) 0.30192(9) 0.0480(4) Uani 1 1 d . . . . .
C14 C 0.12588(12) 0.7189(2) 0.45746(10) 0.0556(4) Uani 1 1 d . . . . .
C13 C 0.11436(11) 0.6112(2) 0.50531(9) 0.0526(4) Uani 1 1 d . . . . .
C5 C 0.13514(12) 0.3374(3) 0.24545(10) 0.0568(5) Uani 1 1 d . . . . .
C23 C 0.38146(13) 0.2830(2) 0.03320(9) 0.0536(4) Uani 1 1 d . . . . .
H23A H 0.4126 0.2226 0.0678 0.080 Uiso 1 1 calc GR . . . .
H23B H 0.4153 0.2945 -0.0047 0.080 Uiso 1 1 calc GR . . . .
H23C H 0.3295 0.2284 0.0194 0.080 Uiso 1 1 calc GR . . . .
C21 C 0.34812(16) 0.8750(2) 0.05899(11) 0.0662(5) Uani 1 1 d . . . . .
H21A H 0.2910 0.9131 0.0620 0.099 Uiso 1 1 calc GR . . . .
H21B H 0.3672 0.9019 0.0157 0.099 Uiso 1 1 calc GR . . . .
H21C H 0.3850 0.9238 0.0936 0.099 Uiso 1 1 calc GR . . . .
C11 C 0.41255(13) 0.2350(3) 0.33525(10) 0.0619(5) Uani 1 1 d . . . . .
H11A H 0.3729 0.2089 0.3680 0.093 Uiso 1 1 calc GR . . . .
H11B H 0.4689 0.2434 0.3570 0.093 Uiso 1 1 calc GR . . . .
H11C H 0.4117 0.1529 0.3016 0.093 Uiso 1 1 calc GR . . . .
C17 C 0.13416(14) 0.3138(2) 0.51591(10) 0.0606(5) Uani 1 1 d . . . . .
H17A H 0.1248 0.2297 0.4835 0.091 Uiso 1 1 calc GR . . . .
H17B H 0.0874 0.3176 0.5443 0.091 Uiso 1 1 calc GR . . . .
H17C H 0.1861 0.2943 0.5429 0.091 Uiso 1 1 calc GR . . . .
C10 C 0.38676(13) 0.5279(3) 0.35462(11) 0.0643(5) Uani 1 1 d . . . . .
H10A H 0.3733 0.6275 0.3325 0.097 Uiso 1 1 calc GR . . . .
H10B H 0.4419 0.5351 0.3784 0.097 Uiso 1 1 calc GR . . . .
H10C H 0.3447 0.5047 0.3859 0.097 Uiso 1 1 calc GR . . . .
C22 C 0.30461(14) 0.7141(2) 0.18576(10) 0.0584(5) Uani 1 1 d . . . . .
H22A H 0.2856 0.6409 0.2186 0.088 Uiso 1 1 calc GR . . . .
H22B H 0.2591 0.7859 0.1720 0.088 Uiso 1 1 calc GR . . . .
H22C H 0.3523 0.7739 0.2051 0.088 Uiso 1 1 calc GR . . . .
C18 C 0.18064(14) 0.7169(2) 0.34194(11) 0.0617(5) Uani 1 1 d . . . . .
H18A H 0.2046 0.6405 0.3127 0.092 Uiso 1 1 calc GR . . . .
H18B H 0.2213 0.8002 0.3524 0.092 Uiso 1 1 calc GR . . . .
H18C H 0.1299 0.7617 0.3199 0.092 Uiso 1 1 calc GR . . . .
C12 C 0.46039(12) 0.4388(3) 0.25753(11) 0.0635(5) Uani 1 1 d . . . . .
H12A H 0.4697 0.3528 0.2271 0.095 Uiso 1 1 calc GR . . . .
H12B H 0.5115 0.4579 0.2857 0.095 Uiso 1 1 calc GR . . . .
H12C H 0.4453 0.5334 0.2322 0.095 Uiso 1 1 calc GR . . . .
C00P C 0.39061(17) 0.5903(3) -0.04653(10) 0.0695(6) Uani 1 1 d . . . . .
H00A H 0.4437 0.5364 -0.0512 0.104 Uiso 1 1 calc GR . . . .
H00B H 0.3956 0.6997 -0.0599 0.104 Uiso 1 1 calc GR . . . .
H00C H 0.3464 0.5395 -0.0746 0.104 Uiso 1 1 calc GR . . . .
C15 C 0.08172(15) 0.6290(3) 0.57327(11) 0.0708(6) Uani 1 1 d . . . . .
H15A H 0.0313 0.5655 0.5758 0.106 Uiso 1 1 calc GR . . . .
H15B H 0.0684 0.7390 0.5809 0.106 Uiso 1 1 calc GR . . . .
H15C H 0.1245 0.5941 0.6069 0.106 Uiso 1 1 calc GR . . . .
C7 C 0.12245(14) 0.4507(3) 0.18486(11) 0.0749(6) Uani 1 1 d . . . . .
H7A H 0.1250 0.5591 0.2004 0.112 Uiso 1 1 calc GR . . . .
H7B H 0.0679 0.4310 0.1616 0.112 Uiso 1 1 calc GR . . . .
H7C H 0.1666 0.4328 0.1548 0.112 Uiso 1 1 calc GR . . . .
C6 C 0.05743(13) 0.3673(4) 0.28697(13) 0.0806(7) Uani 1 1 d . . . . .
H6A H 0.0568 0.2897 0.3224 0.121 Uiso 1 1 calc GR . . . .
H6B H 0.0060 0.3585 0.2582 0.121 Uiso 1 1 calc GR . . . .
H6C H 0.0612 0.4723 0.3061 0.121 Uiso 1 1 calc GR . . . .
C8 C 0.12865(15) 0.1629(3) 0.22259(13) 0.0772(7) Uani 1 1 d . . . . .
H8A H 0.1734 0.1399 0.1937 0.116 Uiso 1 1 calc GR . . . .
H8B H 0.0744 0.1452 0.1985 0.116 Uiso 1 1 calc GR . . . .
H8C H 0.1341 0.0943 0.2613 0.116 Uiso 1 1 calc GR . . . .
C16 C 0.11167(19) 0.8945(3) 0.45632(15) 0.0865(8) Uani 1 1 d . . . . .
H16A H 0.1649 0.9481 0.4519 0.130 Uiso 1 1 calc GR . . . .
H16B H 0.0885 0.9270 0.4975 0.130 Uiso 1 1 calc GR . . . .
H16C H 0.0725 0.9216 0.4189 0.130 Uiso 1 1 calc GR . . . .

loop_
_atom_site_aniso_label
_atom_site_aniso_U_11
_atom_site_aniso_U_22
_atom_site_aniso_U_33
_atom_site_aniso_U_23
_atom_site_aniso_U_13
_atom_site_aniso_U_12
P2 0.0678(3) 0.0334(2) 0.0383(2) -0.00274(15) 0.01431(18) -0.00502(18)
P1 0.0684(3) 0.0437(2) 0.0437(2) 0.00472(17) 0.0196(2) 0.0117(2)
N3 0.0596(8) 0.0324(7) 0.0429(7) -0.0005(5) 0.0048(6) 0.0007(6)
N4 0.0645(8) 0.0349(7) 0.0384(7) 0.0012(5) 0.0077(6) -0.0008(6)
N2 0.0589(8) 0.0422(8) 0.0503(8) -0.0019(6) 0.0142(7) 0.0039(6)
N1 0.0501(7) 0.0482(8) 0.0420(7) -0.0034(6) 0.0107(6) 0.0004(6)
C4 0.0510(8) 0.0342(7) 0.0380(7) -0.0017(6) 0.0054(6) 0.0000(6)
C19 0.0607(10) 0.0378(9) 0.0468(9) 0.0070(7) -0.0024(8) -0.0009(7)
C3 0.0456(8) 0.0444(9) 0.0402(8) -0.0008(7) 0.0085(6) 0.0005(7)
C2 0.0499(8) 0.0324(7) 0.0364(7) 0.0007(6) 0.0066(6) 0.0017(6)
C1 0.0496(8) 0.0344(8) 0.0416(8) -0.0021(6) 0.0094(7) 0.0017(7)
C20 0.0642(10) 0.0413(9) 0.0421(8) 0.0070(7) 0.0016(8) -0.0034(8)
C9 0.0471(8) 0.0517(10) 0.0456(9) -0.0012(7) 0.0058(7) 0.0035(7)
C14 0.0589(10) 0.0472(10) 0.0619(11) -0.0118(8) 0.0134(9) 0.0039(8)
C13 0.0508(9) 0.0575(11) 0.0506(10) -0.0133(8) 0.0101(8) 0.0016(8)
C5 0.0484(9) 0.0645(12) 0.0579(11) -0.0097(9) 0.0073(8) -0.0074(8)
C23 0.0771(12) 0.0401(9) 0.0453(9) -0.0041(7) 0.0153(8) 0.0001(8)
C21 0.0898(15) 0.0376(10) 0.0702(13) 0.0106(9) -0.0018(11) 0.0006(9)
C11 0.0611(11) 0.0688(13) 0.0565(11) 0.0103(10) 0.0091(9) 0.0207(10)
C17 0.0710(12) 0.0614(12) 0.0518(10) 0.0088(9) 0.0207(9) 0.0040(9)
C10 0.0598(11) 0.0701(13) 0.0619(12) -0.0175(10) -0.0047(9) -0.0025(10)
C22 0.0787(13) 0.0407(9) 0.0571(11) -0.0069(8) 0.0139(9) 0.0036(9)
C18 0.0774(13) 0.0469(10) 0.0628(12) 0.0092(9) 0.0198(10) 0.0071(9)
C12 0.0464(9) 0.0804(14) 0.0640(12) 0.0038(11) 0.0066(8) -0.0050(9)
C00P 0.1063(17) 0.0575(12) 0.0455(10) 0.0133(9) 0.0106(10) -0.0045(11)
C15 0.0735(13) 0.0846(16) 0.0561(11) -0.0190(11) 0.0173(10) 0.0049(11)
C7 0.0612(12) 0.0957(18) 0.0653(13) -0.0009(12) -0.0125(10) 0.0054(12)
C6 0.0450(10) 0.115(2) 0.0821(16) -0.0180(15) 0.0103(10) -0.0060(12)
C8 0.0749(14) 0.0756(15) 0.0829(15) -0.0225(12) 0.0176(12) -0.0335(12)
C16 0.1070(19) 0.0511(13) 0.1049(19) -0.0141(12) 0.0325(16) 0.0081(12)

loop_
_atom_type_symbol
_atom_type_description
_atom_type_scat_dispersion_real
_atom_type_scat_dispersion_imag
_atom_type_scat_source
C C 0.0181 0.0091 'International Tables Vol C Tables 4.2.6.8 and 6.1.1.4'
H H 0.0000 0.0000 'International Tables Vol C Tables 4.2.6.8 and 6.1.1.4'
N N 0.0311 0.0180 'International Tables Vol C Tables 4.2.6.8 and 6.1.1.4'
P P 0.2955 0.4335 'International Tables Vol C Tables 4.2.6.8 and 6.1.1.4'

loop_
_exptl_crystal_face_index_h
_exptl_crystal_face_index_k
_exptl_crystal_face_index_l
_exptl_crystal_face_perp_dist
-1 1 -1 0.0528
1 -2 -12 0.0712
0 1 13 0.0489
-5 -5 -3 0.0082
6 -4 4 0.0446
1 0 -13 0.0777
5 5 2 0.0214

loop_
_geom_angle_atom_site_label_1
_geom_angle_atom_site_label_2
_geom_angle_atom_site_label_3
_geom_angle
_geom_angle_site_symmetry_1
_geom_angle_site_symmetry_3
_geom_angle_publ_flag
C4 P2 C2 108.18(7) . . ?
C3 P1 C1 108.69(8) . . ?
C4 N3 C19 110.42(14) . . ?
C4 N3 C22 126.27(15) . . ?
C19 N3 C22 123.30(15) . . ?
C4 N4 C20 111.00(14) . . ?
C4 N4 C23 123.28(14) . . ?
C20 N4 C23 125.68(14) . . ?
C3 N2 C14 110.35(15) . . ?
C3 N2 C18 126.20(15) . . ?
C14 N2 C18 123.45(16) . . ?
C3 N1 C13 110.97(15) . . ?
C3 N1 C17 123.86(15) . . ?
C13 N1 C17 125.11(15) . . ?
N3 C4 P2 135.57(12) . . ?
N3 C4 N4 104.32(13) . . ?
N4 C4 P2 119.79(12) . . ?
N3 C19 C21 122.08(17) . . ?
C20 C19 N3 107.27(15) . . ?
C20 C19 C21 130.66(18) . . ?
N2 C3 P1 134.86(13) . . ?
N2 C3 N1 104.15(14) . . ?
N1 C3 P1 120.65(13) . . ?
C1 C2 P2 120.37(12) . . ?
C1 C2 C9 124.17(14) . . ?
C9 C2 P2 113.19(11) . . ?
C2 C1 P1 120.54(13) . . ?
C2 C1 C5 123.71(15) . . ?
C5 C1 P1 113.40(12) . . ?
N4 C20 C00P 122.21(16) . . ?
C19 C20 N4 106.97(15) . . ?
C19 C20 C00P 130.77(17) . . ?
C11 C9 C2 108.27(15) . . ?
C11 C9 C10 110.79(16) . . ?
C11 C9 C12 106.16(15) . . ?
C10 C9 C2 113.67(14) . . ?
C10 C9 C12 104.87(16) . . ?
C12 C9 C2 112.83(14) . . ?
N2 C14 C16 121.80(19) . . ?
C13 C14 N2 107.48(16) . . ?
C13 C14 C16 130.68(19) . . ?
N1 C13 C15 122.08(19) . . ?
C14 C13 N1 107.04(15) . . ?
C14 C13 C15 130.87(19) . . ?
C7 C5 C1 113.42(16) . . ?
C7 C5 C6 104.87(19) . . ?
C6 C5 C1 112.77(16) . . ?
C8 C5 C1 108.74(17) . . ?
C8 C5 C7 110.78(19) . . ?
C8 C5 C6 105.98(18) . . ?
N4 C23 H23A 109.5 . . ?
N4 C23 H23B 109.5 . . ?
N4 C23 H23C 109.5 . . ?
H23A C23 H23B 109.5 . . ?
H23A C23 H23C 109.5 . . ?
H23B C23 H23C 109.5 . . ?
C19 C21 H21A 109.5 . . ?
C19 C21 H21B 109.5 . . ?
C19 C21 H21C 109.5 . . ?
H21A C21 H21B 109.5 . . ?
H21A C21 H21C 109.5 . . ?
H21B C21 H21C 109.5 . . ?
C9 C11 H11A 109.5 . . ?
C9 C11 H11B 109.5 . . ?
C9 C11 H11C 109.5 . . ?
H11A C11 H11B 109.5 . . ?
H11A C11 H11C 109.5 . . ?
H11B C11 H11C 109.5 . . ?
N1 C17 H17A 109.5 . . ?
N1 C17 H17B 109.5 . . ?
N1 C17 H17C 109.5 . . ?
H17A C17 H17B 109.5 . . ?
H17A C17 H17C 109.5 . . ?
H17B C17 H17C 109.5 . . ?
C9 C10 H10A 109.5 . . ?
C9 C10 H10B 109.5 . . ?
C9 C10 H10C 109.5 . . ?
H10A C10 H10B 109.5 . . ?
H10A C10 H10C 109.5 . . ?
H10B C10 H10C 109.5 . . ?
N3 C22 H22A 109.5 . . ?
N3 C22 H22B 109.5 . . ?
N3 C22 H22C 109.5 . . ?
H22A C22 H22B 109.5 . . ?
H22A C22 H22C 109.5 . . ?
H22B C22 H22C 109.5 . . ?
N2 C18 H18A 109.5 . . ?
N2 C18 H18B 109.5 . . ?
N2 C18 H18C 109.5 . . ?
H18A C18 H18B 109.5 . . ?
H18A C18 H18C 109.5 . . ?
H18B C18 H18C 109.5 . . ?
C9 C12 H12A 109.5 . . ?
C9 C12 H12B 109.5 . . ?
C9 C12 H12C 109.5 . . ?
H12A C12 H12B 109.5 . . ?
H12A C12 H12C 109.5 . . ?
H12B C12 H12C 109.5 . . ?
C20 C00P H00A 109.5 . . ?
C20 C00P H00B 109.5 . . ?
C20 C00P H00C 109.5 . . ?
H00A C00P H00B 109.5 . . ?
H00A C00P H00C 109.5 . . ?
H00B C00P H00C 109.5 . . ?
C13 C15 H15A 109.5 . . ?
C13 C15 H15B 109.5 . . ?
C13 C15 H15C 109.5 . . ?
H15A C15 H15B 109.5 . . ?
H15A C15 H15C 109.5 . . ?
H15B C15 H15C 109.5 . . ?
C5 C7 H7A 109.5 . . ?
C5 C7 H7B 109.5 . . ?
C5 C7 H7C 109.5 . . ?
H7A C7 H7B 109.5 . . ?
H7A C7 H7C 109.5 . . ?
H7B C7 H7C 109.5 . . ?
C5 C6 H6A 109.5 . . ?
C5 C6 H6B 109.5 . . ?
C5 C6 H6C 109.5 . . ?
H6A C6 H6B 109.5 . . ?
H6A C6 H6C 109.5 . . ?
H6B C6 H6C 109.5 . . ?
C5 C8 H8A 109.5 . . ?
C5 C8 H8B 109.5 . . ?
C5 C8 H8C 109.5 . . ?
H8A C8 H8B 109.5 . . ?
H8A C8 H8C 109.5 . . ?
H8B C8 H8C 109.5 . . ?
C14 C16 H16A 109.5 . . ?
C14 C16 H16B 109.5 . . ?
C14 C16 H16C 109.5 . . ?
H16A C16 H16B 109.5 . . ?
H16A C16 H16C 109.5 . . ?
H16B C16 H16C 109.5 . . ?

loop_
_geom_bond_atom_site_label_1
_geom_bond_atom_site_label_2
_geom_bond_distance
_geom_bond_site_symmetry_2
_geom_bond_publ_flag
P2 C4 1.7660(16) . ?
P2 C2 1.8630(15) . ?
P1 C3 1.7673(17) . ?
P1 C1 1.8637(16) . ?
N3 C4 1.371(2) . ?
N3 C19 1.402(2) . ?
N3 C22 1.448(2) . ?
N4 C4 1.371(2) . ?
N4 C20 1.394(2) . ?
N4 C23 1.448(2) . ?
N2 C3 1.368(2) . ?
N2 C14 1.405(2) . ?
N2 C18 1.449(2) . ?
N1 C3 1.376(2) . ?
N1 C13 1.393(2) . ?
N1 C17 1.447(2) . ?
C19 C20 1.342(3) . ?
C19 C21 1.482(2) . ?
C2 C1 1.366(2) . ?
C2 C9 1.577(2) . ?
C1 C5 1.573(2) . ?
C20 C00P 1.488(3) . ?
C9 C11 1.531(3) . ?
C9 C10 1.535(3) . ?
C9 C12 1.545(3) . ?
C14 C13 1.334(3) . ?
C14 C16 1.490(3) . ?
C13 C15 1.489(3) . ?
C5 C7 1.537(3) . ?
C5 C6 1.545(3) . ?
C5 C8 1.534(3) . ?
C23 H23A 0.9600 . ?
C23 H23B 0.9600 . ?
C23 H23C 0.9600 . ?
C21 H21A 0.9600 . ?
C21 H21B 0.9600 . ?
C21 H21C 0.9600 . ?
C11 H11A 0.9600 . ?
C11 H11B 0.9600 . ?
C11 H11C 0.9600 . ?
C17 H17A 0.9600 . ?
C17 H17B 0.9600 . ?
C17 H17C 0.9600 . ?
C10 H10A 0.9600 . ?
C10 H10B 0.9600 . ?
C10 H10C 0.9600 . ?
C22 H22A 0.9600 . ?
C22 H22B 0.9600 . ?
C22 H22C 0.9600 . ?
C18 H18A 0.9600 . ?
C18 H18B 0.9600 . ?
C18 H18C 0.9600 . ?
C12 H12A 0.9600 . ?
C12 H12B 0.9600 . ?
C12 H12C 0.9600 . ?
C00P H00A 0.9600 . ?
C00P H00B 0.9600 . ?
C00P H00C 0.9600 . ?
C15 H15A 0.9600 . ?
C15 H15B 0.9600 . ?
C15 H15C 0.9600 . ?
C7 H7A 0.9600 . ?
C7 H7B 0.9600 . ?
C7 H7C 0.9600 . ?
C6 H6A 0.9600 . ?
C6 H6B 0.9600 . ?
C6 H6C 0.9600 . ?
C8 H8A 0.9600 . ?
C8 H8B 0.9600 . ?
C8 H8C 0.9600 . ?
C16 H16A 0.9600 . ?
C16 H16B 0.9600 . ?
C16 H16C 0.9600 . ?

loop_
_exptl_oxdiff_crystal_face_indexfrac_h
_exptl_oxdiff_crystal_face_indexfrac_k
_exptl_oxdiff_crystal_face_indexfrac_l
_exptl_oxdiff_crystal_face_x
_exptl_oxdiff_crystal_face_y
_exptl_oxdiff_crystal_face_z
-1.0000 1.0000 -1.0000 -0.0402 -0.1291 0.1794
0.6730 -2.0146 -12.0004 0.1842 0.7669 0.6147
0.1918 1.0201 12.6386 -0.1504 -0.6260 -0.7651
-4.8672 -4.5668 -2.9210 -0.5666 0.8240 -0.0090
6.1809 -3.7779 4.4732 0.3624 0.4724 -0.8034
1.3636 0.1933 -12.8916 0.3419 0.4458 0.8273
4.6910 4.6956 2.2816 0.5653 -0.8221 0.0676
